data_1570057
loop_
_publ_author_name
'Han, Wang-Kang'
'Liu, Yong'
'Feng, Jing-Dong'
'Yan, Xiaodong'
'Pang, Huan'
'Gu, Zhi-Guo'

_publ_section_title
;
 Engineering a molecular ruthenium catalyst into three-dimensional metal
 covalent organic frameworks for efficient water oxidation.
;
_journal_issue 42
_journal_name_full 'Chemical science'
_journal_page_first 11768
_journal_page_last 11774
_journal_paper_doi 10.1039/d3sc03681b
_journal_volume 14
_journal_year 2023
_chemical_formula_moiety 'C48 H37 Cl2 N8 Ru, C48 H36 Cl2 N8 Ru, 4(C3 H7 N O)'
_chemical_formula_sum 'C108 H101 Cl4 N20 O4 Ru2'
_chemical_formula_weight 2087.02
_space_group_crystal_system triclinic
_space_group_IT_number 2
_space_group_name_Hall '-P 1'
_space_group_name_H-M_alt 'P -1'
_atom_sites_solution_hydrogens geom
_atom_sites_solution_primary dual
_audit_creation_date 2022-12-18
_audit_creation_method
;
Olex2 1.5
(compiled 2022.04.07 svn.rca3783a0 for OlexSys, GUI svn.r6498)
;
_audit_update_record
;
2023-06-16 deposited with the CCDC.	2023-10-05 downloaded from the CCDC.
;
_cell_angle_alpha 83.406(2)
_cell_angle_beta 80.168(2)
_cell_angle_gamma 65.193(2)
_cell_formula_units_Z 2
_cell_length_a 12.1419(5)
_cell_length_b 14.3036(6)
_cell_length_c 31.1469(13)
_cell_measurement_reflns_used 9782
_cell_measurement_temperature 193.00
_cell_measurement_theta_max 58.89
_cell_measurement_theta_min 3.16
_cell_volume 4832.5(4)
_computing_cell_refinement 'SAINT V8.40B (Bruker, 2019)'
_computing_data_collection 'APEX4 V2022.1-1 (Bruker, 2022)'
_computing_data_reduction 'SAINT V8.40B (Bruker, 2019)'
_computing_molecular_graphics 'Olex2 1.5 (Dolomanov et al., 2009)'
_computing_publication_material 'Olex2 1.5 (Dolomanov et al., 2009)'
_computing_structure_refinement 'SHELXL 2019/2 (Sheldrick, 2015)'
_computing_structure_solution 'SHELXT 2018/2 (Sheldrick, 2018)'
_diffrn_ambient_temperature 193.00
_diffrn_detector CPAD
_diffrn_detector_area_resol_mean 7.41
_diffrn_detector_type 'Bruker PHOTON II'
_diffrn_measured_fraction_theta_full 0.996
_diffrn_measured_fraction_theta_max 0.962
_diffrn_measurement_device 'four-circle diffractometer'
_diffrn_measurement_device_type 'Bruker D8 VENTURE Metaljet PHOTON II'
_diffrn_measurement_method '\w and \f shutterless scans'
_diffrn_measurement_specimen_support 'nylon loop'
_diffrn_radiation_monochromator 'Helios Multi-layer Optic'
_diffrn_radiation_probe x-ray
_diffrn_radiation_type GaK\a
_diffrn_radiation_wavelength 1.34139
_diffrn_reflns_av_R_equivalents 0.0568
_diffrn_reflns_av_unetI/netI 0.0599
_diffrn_reflns_Laue_measured_fraction_full 0.996
_diffrn_reflns_Laue_measured_fraction_max 0.962
_diffrn_reflns_limit_h_max 15
_diffrn_reflns_limit_h_min -15
_diffrn_reflns_limit_k_max 17
_diffrn_reflns_limit_k_min -18
_diffrn_reflns_limit_l_max 40
_diffrn_reflns_limit_l_min -37
_diffrn_reflns_number 69057
_diffrn_reflns_point_group_measured_fraction_full 0.996
_diffrn_reflns_point_group_measured_fraction_max 0.962
_diffrn_reflns_theta_full 53.594
_diffrn_reflns_theta_max 60.468
_diffrn_reflns_theta_min 2.508
_diffrn_source MetalJet
_diffrn_source_current 2.86
_diffrn_source_power 0.19937059999999998
_diffrn_source_type 'Liquid Metal source'
_diffrn_source_voltage 69.71
_diffrn_standards_number 0
_exptl_absorpt_coefficient_mu 2.731
_exptl_absorpt_correction_T_max 0.7518
_exptl_absorpt_correction_T_min 0.6157
_exptl_absorpt_correction_type multi-scan
_exptl_absorpt_process_details
;
SADABS-2016/2 (Bruker,2016/2) was used for absorption correction.
wR2(int) was 0.0895 before and 0.0632 after correction.
The Ratio of minimum to maximum transmission is 0.8190.
The \l/2 correction factor is Not present.
;
_exptl_crystal_density_diffrn 1.434
_exptl_crystal_description block
_exptl_crystal_F_000 2154
_exptl_crystal_size_max 0.13
_exptl_crystal_size_mid 0.12
_exptl_crystal_size_min 0.1
_refine_diff_density_max 1.785
_refine_diff_density_min -1.114
_refine_diff_density_rms 0.104
_refine_ls_extinction_method none
_refine_ls_goodness_of_fit_ref 1.040
_refine_ls_hydrogen_treatment constr
_refine_ls_matrix_type full
_refine_ls_number_parameters 1251
_refine_ls_number_reflns 21259
_refine_ls_number_restraints 0
_refine_ls_restrained_S_all 1.040
_refine_ls_R_factor_all 0.0939
_refine_ls_R_factor_gt 0.0675
_refine_ls_shift/su_max 0.001
_refine_ls_shift/su_mean 0.000
_refine_ls_structure_factor_coef Fsqd
_refine_ls_weighting_details 'w=1/[\s^2^(Fo^2^)+(0.0807P)^2^+16.7773P] where P=(Fo^2^+2Fc^2^)/3'
_refine_ls_weighting_scheme calc
_refine_ls_wR_factor_gt 0.1807
_refine_ls_wR_factor_ref 0.1958
_reflns_Friedel_coverage 0.000
_reflns_number_gt 15652
_reflns_number_total 21259
_reflns_threshold_expression 'I > 2\s(I)'
_cod_data_source_file d3sc03681b2.cif
_cod_data_source_block 221217_wqangz_158574_0m
_cod_depositor_comments
;
The following automatic conversions were performed:

data item '_diffrn_radiation_probe' value 'X-ray' was changed to
'x-ray' in accordance with the
/home/data/users/saulius/crontab/automatic-downloads/rss-feeds/RSC/lib/dictionaries/cif_core.dic
dictionary named 'cif_core.dic' version 2.4.2 last updated on
2011-04-26.

Automatic conversion script
Id: cif_fix_values 8170 2020-07-09 18:12:32Z antanas 

 Adding full bibliography for 1570056--1570057.cif.
;
_cod_database_code 1570057
_shelx_shelxl_version_number 2019/2
_shelx_space_group_comment
;
The symmetry employed for this shelxl refinement is uniquely defined
by the following loop, which should always be used as a source of
symmetry information in preference to the above space-group names.
They are only intended as comments.
;
_shelx_estimated_absorpt_t_max 0.772
_shelx_estimated_absorpt_t_min 0.718
_olex2_refinement_description
;
1. Fixed Uiso
 At 1.2 times of:
  All C(H) groups, All N(H) groups
 At 1.5 times of:
  All C(H,H,H) groups
2.a Aromatic/amide H refined with riding coordinates:
 N5(H5), C62(H62), C38(H38), C41(H41), C9(H9), C17(H17), C39(H39), C35(H35),
 C33(H33), C63(H63), C89(H89), C55(H55), C14(H14), C34(H34), C57(H57), C59(H59),
  C11(H11), C83(H83), C42(H42), C86(H86), C65(H65), C31(H31), C81(H81),
 C82(H82), C58(H58), C66(H66), C10(H10), C15(H15), C18(H18), C87(H87), C90(H90),
  C53(H53), C7(H7), C29(H29), C20(H20), C26(H26), C24(H24), C25(H25), C49(H49),
 C69(H69), C48(H48), C21(H21), C47(H47), C52(H52), C28(H28), C96(H96), C68(H68),
  C70(H70), C44(H44), C92(H92), C46(H46), C22(H22), C23(H23), C94(H94),
 C45(H45), C79(H79), C93(H93), C72(H72), C95(H95), C108(H108), C27(H27),
 C71(H71), C51(H51), C50(H50), C1(H1), C2(H2), C5(H5A), C3(H3), C75(H75),
 C102(H102), C77(H77), C105(H105), C99(H99), C76(H76), C4(H4), C73(H73),
 C74(H74)
2.b Idealised Me refined as rotating group:
 C100(H10G,H10H,H10I), C107(H10A,H10B,H10C), C103(H10M,H10N,H10O), C97(H97A,
 H97B,H97C), C106(H10D,H10E,H10F), C104(H10P,H10Q,H10R), C101(H10J,H10K,H10L),
 C98(H98A,H98B,H98C)
;
_olex2_submission_special_instructions 'No special instructions were received'
_site XU

loop_
_space_group_symop_operation_xyz
'x, y, z'
'-x, -y, -z'

loop_
_atom_site_label
_atom_site_type_symbol
_atom_site_fract_x
_atom_site_fract_y
_atom_site_fract_z
_atom_site_U_iso_or_equiv
_atom_site_adp_type
_atom_site_occupancy
_atom_site_site_symmetry_order
_atom_site_calc_flag
_atom_site_refinement_flags_posn
_atom_site_refinement_flags_adp
_atom_site_refinement_flags_occupancy
_atom_site_disorder_assembly
_atom_site_disorder_group
Ru1 Ru 0.53547(3) 0.55635(3) 0.36997(2) 0.03263(11) Uani 1 1 d . . . . .
Ru2 Ru 0.41974(4) 0.53041(3) 0.12978(2) 0.03480(11) Uani 1 1 d . . . . .
Cl2 Cl 0.70916(11) 0.54259(9) 0.31604(4) 0.0393(3) Uani 1 1 d . . . . .
Cl1 Cl 0.57568(12) 0.66944(10) 0.41167(4) 0.0405(3) Uani 1 1 d . . . . .
Cl3 Cl 0.26074(13) 0.50616(10) 0.18142(4) 0.0432(3) Uani 1 1 d . . . . .
Cl4 Cl 0.26595(13) 0.65177(10) 0.08659(4) 0.0429(3) Uani 1 1 d . . . . .
N3 N 0.6265(4) 0.4332(3) 0.41030(14) 0.0355(9) Uani 1 1 d . . . . .
N11 N 0.5493(4) 0.4397(3) 0.16825(14) 0.0360(9) Uani 1 1 d . . . . .
N6 N 0.4910(4) 0.4725(3) 0.33310(13) 0.0348(9) Uani 1 1 d . . . . .
N7 N 0.4217(4) 0.6727(3) 0.33202(13) 0.0345(9) Uani 1 1 d . . . . .
N14 N 0.4483(4) 0.4151(3) 0.09008(14) 0.0379(10) Uani 1 1 d . . . . .
N10 N 0.4212(4) 0.6389(3) 0.16716(14) 0.0355(9) Uani 1 1 d . . . . .
N2 N 0.3990(4) 0.5615(3) 0.41779(14) 0.0361(9) Uani 1 1 d . . . . .
N15 N 0.5476(4) 0.5456(3) 0.08224(15) 0.0397(10) Uani 1 1 d . . . . .
N4 N 0.9823(4) 0.1438(4) 0.44753(17) 0.0519(12) Uani 1 1 d . . . . .
N9 N 0.3203(5) 0.9856(4) 0.19805(17) 0.0522(12) Uani 1 1 d . . . . .
N8 N 0.1690(4) 1.0245(3) 0.30190(17) 0.0504(12) Uani 1 1 d . . . . .
N5 N 0.5270(5) 0.1567(4) 0.28335(18) 0.0527(13) Uani 1 1 d . . . . .
H5 H 0.480733 0.190295 0.262985 0.063 Uiso 1 1 calc R U . . .
N12 N 0.8313(4) 0.1133(4) 0.21991(17) 0.0499(12) Uani 1 1 d . . . . .
C37 C 0.4064(4) 0.5303(4) 0.30549(16) 0.0343(11) Uani 1 1 d . . . . .
N20 N 0.0203(5) 0.4332(4) 0.62325(19) 0.0598(14) Uani 1 1 d . . . . .
C36 C 0.3632(5) 0.6412(4) 0.30721(17) 0.0362(11) Uani 1 1 d . . . . .
N13 N 0.3770(5) 0.1339(4) 0.05195(18) 0.0569(14) Uani 1 1 d . . . . .
C62 C 0.6645(5) 0.4382(4) 0.22391(18) 0.0414(12) Uani 1 1 d . . . . .
H62 H 0.683359 0.475001 0.243006 0.050 Uiso 1 1 calc R U . . .
C40 C 0.4984(5) 0.3189(4) 0.30641(18) 0.0398(12) Uani 1 1 d . . . . .
C85 C 0.5354(5) 0.4031(4) 0.05490(18) 0.0404(12) Uani 1 1 d . . . . .
C13 C 0.5552(5) 0.4139(4) 0.44570(17) 0.0372(11) Uani 1 1 d . . . . .
C61 C 0.5778(5) 0.4916(4) 0.19593(17) 0.0364(11) Uani 1 1 d . . . . .
C38 C 0.3690(5) 0.4827(4) 0.27818(17) 0.0399(12) Uani 1 1 d . . . . .
H38 H 0.311202 0.523181 0.259126 0.048 Uiso 1 1 calc R U . . .
C41 C 0.5337(5) 0.3701(4) 0.33281(18) 0.0400(12) Uani 1 1 d . . . . .
H41 H 0.591645 0.329931 0.351848 0.048 Uiso 1 1 calc R U . . .
C32 C 0.2956(5) 0.8489(4) 0.31293(18) 0.0393(12) Uani 1 1 d . . . . .
C9 C 0.2854(5) 0.6351(4) 0.42030(19) 0.0438(13) Uani 1 1 d . . . . .
H9 H 0.266514 0.686875 0.397368 0.053 Uiso 1 1 calc R U . . .
C56 C 0.3752(5) 0.8113(4) 0.18468(18) 0.0403(12) Uani 1 1 d . . . . .
C60 C 0.5106(5) 0.6032(4) 0.19351(16) 0.0354(11) Uani 1 1 d . . . . .
C17 C 0.7463(5) 0.3696(4) 0.40355(18) 0.0394(12) Uani 1 1 d . . . . .
H17 H 0.796203 0.383548 0.378920 0.047 Uiso 1 1 calc R U . . .
C39 C 0.4156(5) 0.3760(4) 0.27861(18) 0.0424(12) Uani 1 1 d . . . . .
H39 H 0.390484 0.342954 0.259862 0.051 Uiso 1 1 calc R U . . .
C35 C 0.2690(5) 0.7126(4) 0.28518(18) 0.0409(12) Uani 1 1 d . . . . .
H35 H 0.229028 0.689427 0.267844 0.049 Uiso 1 1 calc R U . . .
C64 C 0.6959(5) 0.2800(4) 0.19587(18) 0.0414(12) Uani 1 1 d . . . . .
C33 C 0.3901(5) 0.7740(4) 0.33399(18) 0.0382(11) Uani 1 1 d . . . . .
H33 H 0.433573 0.795782 0.350336 0.046 Uiso 1 1 calc R U . . .
N17 N 0.9595(6) 0.5489(5) 0.1256(2) 0.0719(17) Uani 1 1 d . . . . .
C8 C 0.1944(5) 0.6407(5) 0.4538(2) 0.0486(14) Uani 1 1 d . . . . .
C12 C 0.4282(5) 0.4879(4) 0.45080(18) 0.0388(11) Uani 1 1 d . . . . .
C63 C 0.7234(5) 0.3320(4) 0.22407(19) 0.0444(13) Uani 1 1 d . . . . .
H63 H 0.781920 0.295299 0.243371 0.053 Uiso 1 1 calc R U . . .
C89 C 0.3915(5) 0.3511(4) 0.09660(18) 0.0408(12) Uani 1 1 d . . . . .
H89 H 0.328558 0.360937 0.120641 0.049 Uiso 1 1 calc R U . . .
C54 C 0.2458(6) 1.0926(5) 0.1942(2) 0.0515(15) Uani 1 1 d . . . . .
C55 C 0.3001(6) 0.9214(4) 0.1797(2) 0.0486(14) Uani 1 1 d . . . . .
H55 H 0.235318 0.945044 0.162408 0.058 Uiso 1 1 calc R U . . .
C14 C 0.6042(5) 0.3277(4) 0.47428(18) 0.0445(13) Uani 1 1 d . . . . .
H14 H 0.553426 0.314184 0.498701 0.053 Uiso 1 1 calc R U . . .
C34 C 0.2342(5) 0.8165(4) 0.28863(18) 0.0423(12) Uani 1 1 d . . . . .
H34 H 0.168622 0.865470 0.274409 0.051 Uiso 1 1 calc R U . . .
C57 C 0.3547(5) 0.7407(4) 0.16387(18) 0.0414(12) Uani 1 1 d . . . . .
H57 H 0.290259 0.765824 0.146383 0.050 Uiso 1 1 calc R U . . .
C59 C 0.5357(5) 0.6699(4) 0.21545(18) 0.0412(12) Uani 1 1 d . . . . .
H59 H 0.598734 0.643428 0.233554 0.049 Uiso 1 1 calc R U . . .
N1 N 0.0505(5) 0.7876(5) 0.4201(2) 0.0658(16) Uani 1 1 d . . . . .
C11 C 0.3396(5) 0.4879(5) 0.48552(19) 0.0461(13) Uani 1 1 d . . . . .
H11 H 0.359719 0.435120 0.507998 0.055 Uiso 1 1 calc R U . . .
C83 C 0.6734(5) 0.4861(5) 0.0149(2) 0.0501(14) Uani 1 1 d . . . . .
H83 H 0.703250 0.438239 -0.007538 0.060 Uiso 1 1 calc R U . . .
C42 C 0.5504(5) 0.2062(4) 0.3088(2) 0.0451(13) Uani 1 1 d . . . . .
H42 H 0.603044 0.169503 0.329967 0.054 Uiso 1 1 calc R U . . .
C86 C 0.5699(6) 0.3239(5) 0.0267(2) 0.0507(14) Uani 1 1 d . . . . .
H86 H 0.631783 0.316359 0.002499 0.061 Uiso 1 1 calc R U . . .
C65 C 0.6066(5) 0.3373(4) 0.16903(18) 0.0411(12) Uani 1 1 d . . . . .
H65 H 0.585624 0.301170 0.150308 0.049 Uiso 1 1 calc R U . . .
C31 C 0.2620(6) 0.9582(4) 0.3174(2) 0.0495(14) Uani 1 1 d . . . . .
H31 H 0.309905 0.979384 0.331913 0.059 Uiso 1 1 calc R U . . .
C84 C 0.5890(5) 0.4791(4) 0.04965(18) 0.0427(12) Uani 1 1 d . . . . .
C81 C 0.5872(5) 0.6213(5) 0.0800(2) 0.0471(13) Uani 1 1 d . . . . .
H81 H 0.556894 0.668114 0.102787 0.057 Uiso 1 1 calc R U . . .
C82 C 0.7143(6) 0.5650(6) 0.0132(2) 0.0584(16) Uani 1 1 d . . . . .
H82 H 0.772303 0.571130 -0.010367 0.070 Uiso 1 1 calc R U . . .
C58 C 0.4692(5) 0.7735(4) 0.21077(19) 0.0445(13) Uani 1 1 d . . . . .
H58 H 0.486552 0.819853 0.225163 0.053 Uiso 1 1 calc R U . . .
C66 C 0.7561(5) 0.1678(4) 0.1940(2) 0.0476(14) Uani 1 1 d . . . . .
H66 H 0.738421 0.135044 0.172859 0.057 Uiso 1 1 calc R U . . .
O4 O -0.0010(6) 0.5680(5) 0.5740(2) 0.0954(19) Uani 1 1 d . . . . .
C10 C 0.2217(6) 0.5648(5) 0.4875(2) 0.0523(15) Uani 1 1 d . . . . .
H10 H 0.160838 0.565741 0.511309 0.063 Uiso 1 1 calc R U . . .
C80 C 0.6695(6) 0.6337(5) 0.0462(2) 0.0526(15) Uani 1 1 d . . . . .
N16 N 0.6678(6) 0.7742(5) 0.0800(2) 0.0693(16) Uani 1 1 d . . . . .
C16 C 0.7997(5) 0.2846(4) 0.43114(18) 0.0423(12) Uani 1 1 d . . . . .
C15 C 0.7260(5) 0.2635(4) 0.46649(19) 0.0463(13) Uani 1 1 d . . . . .
H15 H 0.759842 0.204550 0.485341 0.056 Uiso 1 1 calc R U . . .
C18 C 0.9308(5) 0.2200(4) 0.4218(2) 0.0462(13) Uani 1 1 d . . . . .
H18 H 0.977616 0.235059 0.396494 0.055 Uiso 1 1 calc R U . . .
C30 C 0.1318(6) 1.1316(4) 0.30557(19) 0.0477(14) Uani 1 1 d . . . . .
N19 N 0.3244(7) 0.2613(5) 0.4775(3) 0.0788(19) Uani 1 1 d . . . . .
C43 C 0.5744(6) 0.0471(5) 0.2871(2) 0.0530(15) Uani 1 1 d . . . . .
C19 C 1.1099(6) 0.0840(5) 0.4381(2) 0.0521(15) Uani 1 1 d . . . . .
C87 C 0.5137(6) 0.2565(5) 0.0342(2) 0.0534(15) Uani 1 1 d . . . . .
H87 H 0.537809 0.201185 0.015547 0.064 Uiso 1 1 calc R U . . .
C90 C 0.3539(6) 0.2037(5) 0.0779(2) 0.0510(14) Uani 1 1 d . . . . .
H90 H 0.293450 0.213157 0.102698 0.061 Uiso 1 1 calc R U . . .
C91 C 0.3100(7) 0.0715(5) 0.0607(2) 0.0566(16) Uani 1 1 d . . . . .
C67 C 0.8933(6) 0.0058(5) 0.2156(2) 0.0531(15) Uani 1 1 d . . . . .
C53 C 0.2960(7) 1.1589(5) 0.2024(2) 0.0606(17) Uani 1 1 d . . . . .
H53 H 0.376197 1.130623 0.210370 0.073 Uiso 1 1 calc R U . . .
C88 C 0.4212(6) 0.2702(4) 0.06935(19) 0.0463(13) Uani 1 1 d . . . . .
C7 C 0.0730(6) 0.7301(5) 0.4533(2) 0.0563(16) Uani 1 1 d . . . . .
H7 H 0.013040 0.742972 0.478458 0.068 Uiso 1 1 calc R U . . .
N18 N 0.9144(6) 0.2647(6) 0.0264(3) 0.085(2) Uani 1 1 d . . . . .
C29 C 0.2070(7) 1.1764(5) 0.3150(2) 0.0627(18) Uani 1 1 d . . . . .
H29 H 0.289435 1.134467 0.319351 0.075 Uiso 1 1 calc R U . . .
O3 O 0.4393(8) 0.2484(6) 0.4115(2) 0.116(2) Uani 1 1 d . . . . .
O2 O 1.0699(7) 0.4259(6) 0.0759(2) 0.110(2) Uani 1 1 d . . . . .
C20 C 1.1546(6) -0.0237(5) 0.4444(2) 0.0584(16) Uani 1 1 d . . . . .
H20 H 1.099036 -0.054970 0.454458 0.070 Uiso 1 1 calc R U . . .
C26 C -0.0299(7) 1.3003(5) 0.3004(2) 0.0654(19) Uani 1 1 d . . . . .
H26 H -0.111121 1.343048 0.294872 0.079 Uiso 1 1 calc R U . . .
C24 C 1.1921(6) 0.1282(5) 0.4250(2) 0.0581(16) Uani 1 1 d . . . . .
H24 H 1.163991 0.200944 0.420577 0.070 Uiso 1 1 calc R U . . .
O1 O 0.8184(7) 0.2320(6) 0.0917(2) 0.111(2) Uani 1 1 d . . . . .
C25 C 0.0143(6) 1.1953(5) 0.2976(2) 0.0595(17) Uani 1 1 d . . . . .
H25 H -0.036812 1.166082 0.290177 0.071 Uiso 1 1 calc R U . . .
C49 C 0.1288(7) 1.1349(5) 0.1841(2) 0.0631(18) Uani 1 1 d . . . . .
H49 H 0.091682 1.090942 0.179460 0.076 Uiso 1 1 calc R U . . .
C69 C 0.9728(7) -0.1629(6) 0.2499(3) 0.076(2) Uani 1 1 d . . . . .
H69 H 0.981389 -0.206204 0.275755 0.092 Uiso 1 1 calc R U . . .
C48 C 0.6076(6) -0.0058(5) 0.2495(3) 0.0632(18) Uani 1 1 d . . . . .
H48 H 0.600409 0.030749 0.221946 0.076 Uiso 1 1 calc R U . . .
C21 C 1.2760(7) -0.0834(6) 0.4362(2) 0.0640(19) Uani 1 1 d . . . . .
H21 H 1.304785 -0.156355 0.439319 0.077 Uiso 1 1 calc R U . . .
C47 C 0.6513(7) -0.1121(6) 0.2518(3) 0.080(3) Uani 1 1 d . . . . .
H47 H 0.675087 -0.147747 0.225543 0.096 Uiso 1 1 calc R U . . .
C52 C 0.2332(8) 1.2637(5) 0.1993(2) 0.066(2) Uani 1 1 d . . . . .
H52 H 0.269241 1.307710 0.204993 0.079 Uiso 1 1 calc R U . . .
C28 C 0.1608(7) 1.2817(5) 0.3180(2) 0.0665(19) Uani 1 1 d . . . . .
H28 H 0.211224 1.312095 0.325068 0.080 Uiso 1 1 calc R U . . .
C96 C 0.1857(7) 0.1116(5) 0.0734(2) 0.0608(17) Uani 1 1 d . . . . .
H96 H 0.142129 0.183268 0.077926 0.073 Uiso 1 1 calc R U . . .
C68 C 0.9132(6) -0.0575(5) 0.2534(3) 0.0618(18) Uani 1 1 d . . . . .
H68 H 0.886114 -0.028618 0.281231 0.074 Uiso 1 1 calc R U . . .
C70 C 1.0193(7) -0.2066(6) 0.2109(3) 0.073(2) Uani 1 1 d . . . . .
H70 H 1.061816 -0.279297 0.209452 0.088 Uiso 1 1 calc R U . . .
C44 C 0.5834(6) -0.0065(5) 0.3273(3) 0.0641(18) Uani 1 1 d . . . . .
H44 H 0.561699 0.028526 0.353663 0.077 Uiso 1 1 calc R U . . .
C92 C 0.3735(7) -0.0349(5) 0.0535(2) 0.0647(18) Uani 1 1 d . . . . .
H92 H 0.458946 -0.063259 0.043643 0.078 Uiso 1 1 calc R U . . .
C6 C -0.0572(7) 0.8814(6) 0.4176(2) 0.0660(19) Uani 1 1 d . . . . .
C46 C 0.6611(7) -0.1670(5) 0.2907(3) 0.077(2) Uani 1 1 d . . . . .
H46 H 0.691724 -0.240108 0.291855 0.093 Uiso 1 1 calc R U . . .
C100 C 0.8575(8) 0.5216(8) 0.1351(3) 0.095(3) Uani 1 1 d . . . . .
H10G H 0.782730 0.581686 0.129361 0.143 Uiso 1 1 calc R U . . .
H10H H 0.849222 0.498414 0.165897 0.143 Uiso 1 1 calc R U . . .
H10I H 0.870248 0.465802 0.116704 0.143 Uiso 1 1 calc R U . . .
C22 C 1.3585(7) -0.0382(6) 0.4233(2) 0.067(2) Uani 1 1 d . . . . .
H22 H 1.443741 -0.080150 0.418000 0.081 Uiso 1 1 calc R U . . .
C23 C 1.3177(7) 0.0651(6) 0.4182(3) 0.0683(19) Uani 1 1 d . . . . .
H23 H 1.374744 0.095514 0.409965 0.082 Uiso 1 1 calc R U . . .
C94 C 0.1862(8) -0.0555(6) 0.0732(2) 0.069(2) Uani 1 1 d . . . . .
H94 H 0.143614 -0.099025 0.077275 0.082 Uiso 1 1 calc R U . . .
C45 C 0.6259(7) -0.1145(6) 0.3279(3) 0.078(2) Uani 1 1 d . . . . .
H45 H 0.630074 -0.152041 0.355201 0.093 Uiso 1 1 calc R U . . .
C79 C 0.7030(7) 0.7225(6) 0.0463(2) 0.0629(18) Uani 1 1 d . . . . .
H79 H 0.749757 0.739929 0.021553 0.076 Uiso 1 1 calc R U . . .
C107 C -0.1065(8) 0.4562(8) 0.6345(3) 0.091(3) Uani 1 1 d . . . . .
H10A H -0.134061 0.481204 0.664070 0.137 Uiso 1 1 calc R U . . .
H10B H -0.120126 0.393761 0.633192 0.137 Uiso 1 1 calc R U . . .
H10C H -0.152844 0.509474 0.613853 0.137 Uiso 1 1 calc R U . . .
C93 C 0.3107(8) -0.0968(6) 0.0609(3) 0.071(2) Uani 1 1 d . . . . .
H93 H 0.353640 -0.168888 0.057497 0.085 Uiso 1 1 calc R U . . .
C72 C 0.9412(7) -0.0381(5) 0.1757(3) 0.0667(19) Uani 1 1 d . . . . .
H72 H 0.931035 0.004458 0.149664 0.080 Uiso 1 1 calc R U . . .
C95 C 0.1230(7) 0.0475(6) 0.0796(2) 0.0679(19) Uani 1 1 d . . . . .
H95 H 0.036873 0.075367 0.088189 0.082 Uiso 1 1 calc R U . . .
C108 C 0.0609(7) 0.4915(7) 0.5947(3) 0.074(2) Uani 1 1 d . . . . .
H108 H 0.146920 0.471849 0.589796 0.089 Uiso 1 1 calc R U . . .
C27 C 0.0426(8) 1.3432(5) 0.3110(2) 0.070(2) Uani 1 1 d . . . . .
H27 H 0.011355 1.415706 0.313431 0.084 Uiso 1 1 calc R U . . .
C71 C 1.0042(8) -0.1442(6) 0.1735(3) 0.079(2) Uani 1 1 d . . . . .
H71 H 1.037034 -0.173873 0.145950 0.095 Uiso 1 1 calc R U . . .
C51 C 0.1176(8) 1.3041(5) 0.1879(2) 0.070(2) Uani 1 1 d . . . . .
H51 H 0.074132 1.376788 0.184883 0.084 Uiso 1 1 calc R U . . .
C50 C 0.0634(8) 1.2409(6) 0.1807(3) 0.072(2) Uani 1 1 d . . . . .
H50 H -0.017600 1.269555 0.173413 0.086 Uiso 1 1 calc R U . . .
C78 C 0.6881(8) 0.8651(6) 0.0825(3) 0.073(2) Uani 1 1 d . . . . .
C1 C -0.0652(8) 0.9425(7) 0.3796(3) 0.090(3) Uani 1 1 d . . . . .
H1 H -0.000152 0.923186 0.356075 0.108 Uiso 1 1 calc R U . . .
C103 C 0.4169(8) 0.1757(7) 0.4972(3) 0.089(3) Uani 1 1 d . . . . .
H10M H 0.391915 0.118114 0.503077 0.133 Uiso 1 1 calc R U . . .
H10N H 0.428004 0.195895 0.524622 0.133 Uiso 1 1 calc R U . . .
H10O H 0.494195 0.154474 0.477355 0.133 Uiso 1 1 calc R U . . .
C97 C 0.9042(9) 0.1857(8) 0.0043(3) 0.099(3) Uani 1 1 d . . . . .
H97A H 0.984058 0.127022 0.000187 0.148 Uiso 1 1 calc R U . . .
H97B H 0.877397 0.213693 -0.024153 0.148 Uiso 1 1 calc R U . . .
H97C H 0.844233 0.162868 0.021950 0.148 Uiso 1 1 calc R U . . .
C2 C -0.1677(9) 1.0310(8) 0.3764(3) 0.113(4) Uani 1 1 d . . . . .
H2 H -0.172793 1.072200 0.349964 0.135 Uiso 1 1 calc R U . . .
C106 C 0.1070(8) 0.3425(7) 0.6452(3) 0.091(3) Uani 1 1 d . . . . .
H10D H 0.090374 0.351025 0.676707 0.136 Uiso 1 1 calc R U . . .
H10E H 0.190825 0.335091 0.634424 0.136 Uiso 1 1 calc R U . . .
H10F H 0.097733 0.280692 0.638980 0.136 Uiso 1 1 calc R U . . .
C5 C -0.1481(8) 0.9189(7) 0.4519(3) 0.085(3) Uani 1 1 d . . . . .
H5A H -0.139892 0.883443 0.479678 0.103 Uiso 1 1 calc R U . . .
C3 C -0.2613(8) 1.0627(7) 0.4083(3) 0.091(3) Uani 1 1 d . . . . .
H3 H -0.333280 1.122836 0.404199 0.110 Uiso 1 1 calc R U . . .
C75 C 0.7143(11) 1.0451(8) 0.0911(3) 0.099(3) Uani 1 1 d . . . . .
H75 H 0.729933 1.103023 0.095222 0.119 Uiso 1 1 calc R U . . .
C102 C 1.0555(9) 0.4995(8) 0.0971(3) 0.083(2) Uani 1 1 d . . . . .
H102 H 1.119619 0.522611 0.092289 0.100 Uiso 1 1 calc R U . . .
C77 C 0.6240(11) 0.9292(8) 0.1163(3) 0.104(3) Uani 1 1 d . . . . .
H77 H 0.569615 0.911317 0.137799 0.125 Uiso 1 1 calc R U . . .
C105 C 0.3436(10) 0.2897(7) 0.4358(4) 0.089(3) Uani 1 1 d . . . . .
H105 H 0.278747 0.346022 0.424014 0.106 Uiso 1 1 calc R U . . .
C99 C 0.8707(10) 0.2798(8) 0.0693(4) 0.093(3) Uani 1 1 d . . . . .
H99 H 0.881898 0.331164 0.082625 0.112 Uiso 1 1 calc R U . . .
C76 C 0.6380(13) 1.0195(10) 0.1192(4) 0.124(4) Uani 1 1 d . . . . .
H76 H 0.590863 1.063616 0.142261 0.149 Uiso 1 1 calc R U . . .
C104 C 0.2080(9) 0.3147(8) 0.5044(5) 0.130(5) Uani 1 1 d . . . . .
H10P H 0.177114 0.264316 0.519054 0.195 Uiso 1 1 calc R U . . .
H10Q H 0.148727 0.363316 0.485995 0.195 Uiso 1 1 calc R U . . .
H10R H 0.219813 0.352383 0.526346 0.195 Uiso 1 1 calc R U . . .
C4 C -0.2514(9) 1.0079(7) 0.4463(3) 0.096(3) Uani 1 1 d . . . . .
H4 H -0.316293 1.030475 0.469784 0.115 Uiso 1 1 calc R U . . .
C101 C 0.9539(9) 0.6339(8) 0.1484(4) 0.118(4) Uani 1 1 d . . . . .
H10J H 0.882466 0.696349 0.141942 0.178 Uiso 1 1 calc R U . . .
H10K H 1.028571 0.645532 0.138941 0.178 Uiso 1 1 calc R U . . .
H10L H 0.947028 0.617157 0.179925 0.178 Uiso 1 1 calc R U . . .
C98 C 0.9747(10) 0.3269(10) -0.0001(5) 0.146(5) Uani 1 1 d . . . . .
H98A H 1.044844 0.282302 -0.019700 0.220 Uiso 1 1 calc R U . . .
H98B H 1.002955 0.359370 0.019115 0.220 Uiso 1 1 calc R U . . .
H98C H 0.916190 0.380456 -0.017437 0.220 Uiso 1 1 calc R U . . .
C73 C 0.7535(13) 0.9011(9) 0.0517(4) 0.143(6) Uani 1 1 d . . . . .
H73 H 0.790077 0.865314 0.025601 0.172 Uiso 1 1 calc R U . . .
C74 C 0.7692(13) 0.9895(10) 0.0570(4) 0.140(5) Uani 1 1 d . . . . .
H74 H 0.820874 1.010173 0.035292 0.169 Uiso 1 1 calc R U . . .

loop_
_atom_site_aniso_label
_atom_site_aniso_U_11
_atom_site_aniso_U_22
_atom_site_aniso_U_33
_atom_site_aniso_U_23
_atom_site_aniso_U_13
_atom_site_aniso_U_12
Ru1 0.0317(2) 0.02958(19) 0.0333(2) 0.00143(15) -0.00980(15) -0.00801(15)
Ru2 0.0420(2) 0.0330(2) 0.0346(2) -0.00203(15) -0.00911(17) -0.01877(17)
Cl2 0.0371(6) 0.0368(6) 0.0395(7) -0.0004(5) -0.0065(5) -0.0107(5)
Cl1 0.0411(7) 0.0376(6) 0.0416(7) -0.0024(5) -0.0120(5) -0.0122(5)
Cl3 0.0504(7) 0.0461(7) 0.0395(7) -0.0019(5) -0.0062(6) -0.0259(6)
Cl4 0.0500(7) 0.0407(7) 0.0424(7) 0.0012(5) -0.0152(6) -0.0202(6)
N3 0.037(2) 0.029(2) 0.039(2) 0.0025(17) -0.0115(18) -0.0108(17)
N11 0.041(2) 0.037(2) 0.034(2) -0.0035(18) -0.0051(18) -0.0198(19)
N6 0.035(2) 0.033(2) 0.031(2) 0.0026(17) -0.0049(17) -0.0095(17)
N7 0.032(2) 0.032(2) 0.034(2) 0.0020(17) -0.0064(17) -0.0077(17)
N14 0.043(2) 0.036(2) 0.038(2) -0.0043(18) -0.0087(19) -0.0176(19)
N10 0.041(2) 0.032(2) 0.037(2) -0.0028(17) -0.0063(18) -0.0174(18)
N2 0.035(2) 0.031(2) 0.038(2) -0.0008(17) -0.0118(18) -0.0072(17)
N15 0.045(3) 0.040(2) 0.040(2) 0.0011(19) -0.014(2) -0.020(2)
N4 0.042(3) 0.046(3) 0.057(3) 0.010(2) -0.014(2) -0.008(2)
N9 0.062(3) 0.035(2) 0.061(3) -0.006(2) -0.012(3) -0.019(2)
N8 0.044(3) 0.032(2) 0.064(3) 0.005(2) -0.012(2) -0.005(2)
N5 0.055(3) 0.038(3) 0.067(3) 0.002(2) -0.021(3) -0.017(2)
N12 0.042(3) 0.041(3) 0.063(3) -0.003(2) -0.011(2) -0.012(2)
C37 0.032(2) 0.037(3) 0.033(3) 0.001(2) -0.008(2) -0.011(2)
N20 0.056(3) 0.062(3) 0.066(4) -0.004(3) -0.008(3) -0.029(3)
C36 0.035(3) 0.037(3) 0.035(3) 0.000(2) -0.009(2) -0.012(2)
N13 0.071(4) 0.053(3) 0.060(3) -0.018(3) -0.001(3) -0.037(3)
C62 0.041(3) 0.044(3) 0.042(3) -0.006(2) -0.007(2) -0.019(2)
C40 0.043(3) 0.035(3) 0.040(3) -0.002(2) -0.004(2) -0.016(2)
C85 0.043(3) 0.039(3) 0.038(3) -0.002(2) -0.008(2) -0.014(2)
C13 0.042(3) 0.035(3) 0.034(3) 0.001(2) -0.011(2) -0.013(2)
C61 0.035(3) 0.040(3) 0.039(3) -0.005(2) -0.004(2) -0.019(2)
C38 0.039(3) 0.042(3) 0.039(3) 0.002(2) -0.014(2) -0.015(2)
C41 0.039(3) 0.038(3) 0.040(3) 0.000(2) -0.012(2) -0.011(2)
C32 0.039(3) 0.030(2) 0.042(3) 0.003(2) -0.012(2) -0.006(2)
C9 0.035(3) 0.048(3) 0.043(3) 0.001(2) -0.009(2) -0.012(2)
C56 0.047(3) 0.036(3) 0.042(3) -0.001(2) -0.009(2) -0.020(2)
C60 0.039(3) 0.039(3) 0.031(3) -0.002(2) -0.005(2) -0.018(2)
C17 0.036(3) 0.038(3) 0.037(3) 0.002(2) -0.012(2) -0.006(2)
C39 0.047(3) 0.048(3) 0.038(3) 0.000(2) -0.008(2) -0.024(3)
C35 0.039(3) 0.037(3) 0.047(3) 0.003(2) -0.014(2) -0.014(2)
C64 0.045(3) 0.036(3) 0.043(3) -0.001(2) -0.008(2) -0.016(2)
C33 0.039(3) 0.031(2) 0.043(3) -0.001(2) -0.012(2) -0.010(2)
N17 0.069(4) 0.072(4) 0.082(5) 0.004(3) -0.022(4) -0.033(3)
C8 0.039(3) 0.061(4) 0.046(3) -0.003(3) -0.008(3) -0.020(3)
C12 0.036(3) 0.045(3) 0.039(3) -0.003(2) -0.008(2) -0.019(2)
C63 0.038(3) 0.048(3) 0.045(3) -0.004(2) -0.010(2) -0.014(2)
C89 0.052(3) 0.041(3) 0.038(3) -0.004(2) -0.007(2) -0.027(3)
C54 0.069(4) 0.041(3) 0.046(3) -0.005(3) -0.007(3) -0.024(3)
C55 0.057(4) 0.040(3) 0.051(4) -0.004(3) -0.012(3) -0.021(3)
C14 0.049(3) 0.045(3) 0.038(3) 0.006(2) -0.008(2) -0.019(3)
C34 0.036(3) 0.040(3) 0.043(3) 0.005(2) -0.011(2) -0.008(2)
C57 0.049(3) 0.038(3) 0.042(3) -0.003(2) -0.011(2) -0.020(2)
C59 0.039(3) 0.044(3) 0.045(3) -0.007(2) -0.008(2) -0.019(2)
N1 0.044(3) 0.065(4) 0.067(4) -0.006(3) -0.014(3) 0.001(3)
C11 0.051(3) 0.049(3) 0.040(3) 0.004(2) -0.007(3) -0.024(3)
C83 0.046(3) 0.058(4) 0.045(3) -0.005(3) -0.002(3) -0.021(3)
C42 0.047(3) 0.037(3) 0.052(3) 0.000(2) -0.013(3) -0.016(2)
C86 0.053(4) 0.050(3) 0.048(3) -0.011(3) -0.006(3) -0.018(3)
C65 0.050(3) 0.036(3) 0.040(3) -0.003(2) -0.010(2) -0.018(2)
C31 0.054(4) 0.037(3) 0.051(4) 0.001(2) -0.013(3) -0.011(3)
C84 0.042(3) 0.044(3) 0.041(3) -0.001(2) -0.010(2) -0.016(2)
C81 0.048(3) 0.052(3) 0.050(3) 0.001(3) -0.012(3) -0.028(3)
C82 0.052(4) 0.073(4) 0.056(4) 0.006(3) -0.002(3) -0.036(3)
C58 0.051(3) 0.043(3) 0.052(3) -0.012(3) -0.009(3) -0.029(3)
C66 0.050(3) 0.039(3) 0.053(4) -0.004(3) -0.008(3) -0.017(3)
O4 0.092(4) 0.086(4) 0.085(4) 0.018(3) -0.006(3) -0.023(4)
C10 0.042(3) 0.074(4) 0.042(3) -0.008(3) 0.004(3) -0.027(3)
C80 0.050(3) 0.058(4) 0.055(4) -0.001(3) -0.010(3) -0.026(3)
N16 0.085(4) 0.065(4) 0.078(4) 0.008(3) -0.017(3) -0.052(3)
C16 0.044(3) 0.035(3) 0.044(3) 0.003(2) -0.015(2) -0.010(2)
C15 0.050(3) 0.038(3) 0.046(3) 0.010(2) -0.014(3) -0.013(2)
C18 0.045(3) 0.039(3) 0.047(3) 0.006(2) -0.015(3) -0.009(2)
C30 0.052(3) 0.038(3) 0.043(3) 0.001(2) -0.009(3) -0.009(3)
N19 0.078(5) 0.070(4) 0.097(6) -0.008(4) -0.017(4) -0.036(4)
C43 0.046(3) 0.044(3) 0.075(4) -0.003(3) -0.013(3) -0.023(3)
C19 0.048(3) 0.051(3) 0.050(4) 0.003(3) -0.015(3) -0.011(3)
C87 0.067(4) 0.046(3) 0.050(4) -0.015(3) -0.009(3) -0.021(3)
C90 0.066(4) 0.044(3) 0.049(3) -0.004(3) -0.010(3) -0.027(3)
C91 0.071(4) 0.055(4) 0.052(4) -0.011(3) -0.010(3) -0.030(3)
C67 0.046(3) 0.044(3) 0.072(4) -0.002(3) -0.011(3) -0.020(3)
C53 0.084(5) 0.046(3) 0.060(4) -0.006(3) -0.018(4) -0.031(3)
C88 0.056(3) 0.042(3) 0.046(3) -0.008(2) -0.011(3) -0.022(3)
C7 0.041(3) 0.068(4) 0.054(4) -0.009(3) 0.001(3) -0.018(3)
N18 0.069(4) 0.078(5) 0.108(6) 0.006(4) -0.024(4) -0.028(4)
C29 0.059(4) 0.045(3) 0.073(5) 0.005(3) -0.007(3) -0.013(3)
O3 0.151(7) 0.112(6) 0.097(5) -0.012(4) 0.002(5) -0.070(5)
O2 0.125(6) 0.126(6) 0.090(5) -0.026(4) 0.005(4) -0.065(5)
C20 0.060(4) 0.044(3) 0.065(4) 0.011(3) -0.018(3) -0.014(3)
C26 0.066(4) 0.047(4) 0.059(4) -0.006(3) -0.016(3) 0.004(3)
C24 0.057(4) 0.049(3) 0.065(4) -0.004(3) -0.016(3) -0.015(3)
O1 0.124(6) 0.093(5) 0.105(5) 0.002(4) -0.010(4) -0.037(5)
C25 0.064(4) 0.045(3) 0.056(4) 0.001(3) -0.018(3) -0.007(3)
C49 0.065(4) 0.049(4) 0.071(5) -0.008(3) -0.006(4) -0.020(3)
C69 0.060(4) 0.057(4) 0.114(7) 0.021(4) -0.047(5) -0.018(4)
C48 0.061(4) 0.053(4) 0.085(5) -0.007(3) -0.027(4) -0.025(3)
C21 0.066(4) 0.053(4) 0.055(4) 0.004(3) -0.017(3) -0.006(3)
C47 0.064(5) 0.057(4) 0.136(8) -0.026(5) -0.032(5) -0.028(4)
C52 0.108(6) 0.048(4) 0.052(4) 0.001(3) -0.014(4) -0.042(4)
C28 0.078(5) 0.044(4) 0.077(5) -0.005(3) -0.003(4) -0.026(3)
C96 0.072(5) 0.050(4) 0.065(4) -0.002(3) -0.018(4) -0.027(3)
C68 0.057(4) 0.054(4) 0.075(5) 0.008(3) -0.029(3) -0.019(3)
C70 0.059(4) 0.046(4) 0.117(7) -0.005(4) -0.027(5) -0.017(3)
C44 0.052(4) 0.048(4) 0.087(5) 0.006(3) -0.008(4) -0.018(3)
C92 0.078(5) 0.051(4) 0.073(5) -0.014(3) -0.006(4) -0.033(4)
C6 0.055(4) 0.068(4) 0.063(4) -0.008(4) -0.009(3) -0.013(3)
C46 0.057(4) 0.035(3) 0.142(8) -0.002(4) -0.027(5) -0.016(3)
C100 0.066(5) 0.113(8) 0.115(8) 0.002(6) -0.013(5) -0.045(5)
C22 0.050(4) 0.068(5) 0.067(5) -0.003(4) -0.017(3) -0.004(3)
C23 0.057(4) 0.071(5) 0.073(5) -0.011(4) -0.010(4) -0.020(4)
C94 0.096(6) 0.064(4) 0.064(5) 0.004(3) -0.023(4) -0.048(4)
C45 0.071(5) 0.052(4) 0.107(7) 0.011(4) -0.008(5) -0.028(4)
C79 0.069(4) 0.079(5) 0.056(4) 0.004(4) -0.005(3) -0.048(4)
C107 0.068(5) 0.116(7) 0.105(7) -0.019(6) -0.003(5) -0.052(5)
C93 0.097(6) 0.054(4) 0.071(5) -0.012(3) -0.008(4) -0.039(4)
C72 0.071(5) 0.051(4) 0.077(5) -0.003(3) -0.001(4) -0.026(3)
C95 0.072(5) 0.073(5) 0.071(5) 0.003(4) -0.016(4) -0.041(4)
C108 0.060(4) 0.086(6) 0.072(5) -0.006(4) 0.003(4) -0.028(4)
C27 0.092(6) 0.040(3) 0.064(5) -0.006(3) -0.013(4) -0.010(4)
C71 0.076(5) 0.052(4) 0.102(7) -0.016(4) -0.002(5) -0.020(4)
C51 0.101(6) 0.038(3) 0.055(4) 0.002(3) -0.005(4) -0.017(4)
C50 0.072(5) 0.058(4) 0.076(5) 0.000(4) -0.007(4) -0.019(4)
C78 0.080(5) 0.075(5) 0.080(5) 0.000(4) -0.009(4) -0.050(4)
C1 0.071(5) 0.098(7) 0.066(5) 0.005(4) -0.014(4) -0.002(5)
C103 0.085(6) 0.091(6) 0.102(7) 0.005(5) -0.033(5) -0.042(5)
C97 0.087(7) 0.115(8) 0.096(7) -0.012(6) -0.018(5) -0.039(6)
C2 0.089(7) 0.107(8) 0.081(6) -0.001(5) -0.013(5) 0.020(6)
C106 0.084(6) 0.077(6) 0.121(8) 0.012(5) -0.035(5) -0.039(5)
C5 0.071(5) 0.079(5) 0.071(5) -0.001(4) 0.008(4) -0.004(4)
C3 0.078(6) 0.092(6) 0.075(6) -0.016(5) -0.029(5) 0.003(5)
C75 0.153(10) 0.101(7) 0.081(6) 0.000(5) -0.025(6) -0.086(7)
C102 0.095(7) 0.089(6) 0.076(6) 0.013(5) -0.006(5) -0.054(6)
C77 0.154(10) 0.113(8) 0.083(6) -0.024(6) -0.004(6) -0.091(8)
C105 0.101(7) 0.073(6) 0.103(8) 0.000(5) -0.033(6) -0.040(5)
C99 0.094(7) 0.077(6) 0.109(8) -0.010(6) -0.036(6) -0.025(5)
C76 0.189(13) 0.131(10) 0.096(8) -0.010(7) -0.016(8) -0.108(10)
C104 0.075(6) 0.097(8) 0.217(14) -0.043(8) 0.028(8) -0.044(6)
C4 0.078(6) 0.075(6) 0.101(7) -0.004(5) 0.011(5) -0.008(5)
C101 0.081(7) 0.095(7) 0.185(12) -0.033(7) -0.044(7) -0.024(6)
C98 0.068(6) 0.127(10) 0.216(15) 0.043(10) -0.002(8) -0.031(7)
C73 0.192(13) 0.107(8) 0.153(11) -0.050(8) 0.072(10) -0.107(9)
C74 0.198(14) 0.130(10) 0.129(10) -0.040(8) 0.061(9) -0.124(10)

loop_
_atom_type_symbol
_atom_type_description
_atom_type_scat_dispersion_real
_atom_type_scat_dispersion_imag
_atom_type_scat_source
C C 0.0137 0.0067 'International Tables Vol C Tables 4.2.6.8 and 6.1.1.4'
H H 0.0000 0.0000 'International Tables Vol C Tables 4.2.6.8 and 6.1.1.4'
Cl Cl 0.3281 0.5435 'International Tables Vol C Tables 4.2.6.8 and 6.1.1.4'
N N 0.0241 0.0134 'International Tables Vol C Tables 4.2.6.8 and 6.1.1.4'
O O 0.0389 0.0241 'International Tables Vol C Tables 4.2.6.8 and 6.1.1.4'
Ru Ru -0.0760 2.5955 'International Tables Vol C Tables 4.2.6.8 and 6.1.1.4'

loop_
_geom_angle_atom_site_label_1
_geom_angle_atom_site_label_2
_geom_angle_atom_site_label_3
_geom_angle
_geom_angle_site_symmetry_1
_geom_angle_site_symmetry_3
_geom_angle_publ_flag
Cl2 Ru1 Cl1 90.91(5) . . ?
N3 Ru1 Cl2 97.34(13) . . ?
N3 Ru1 Cl1 89.62(12) . . ?
N3 Ru1 N7 170.98(17) . . ?
N6 Ru1 Cl2 89.90(12) . . ?
N6 Ru1 Cl1 175.24(12) . . ?
N6 Ru1 N3 94.93(16) . . ?
N6 Ru1 N7 79.68(16) . . ?
N7 Ru1 Cl2 89.92(12) . . ?
N7 Ru1 Cl1 95.63(12) . . ?
N2 Ru1 Cl2 175.98(12) . . ?
N2 Ru1 Cl1 87.87(12) . . ?
N2 Ru1 N3 78.82(17) . . ?
N2 Ru1 N6 91.62(17) . . ?
N2 Ru1 N7 94.01(16) . . ?
Cl3 Ru2 Cl4 89.91(5) . . ?
N11 Ru2 Cl3 91.03(12) . . ?
N11 Ru2 Cl4 174.84(12) . . ?
N11 Ru2 N14 95.17(17) . . ?
N11 Ru2 N10 79.27(17) . . ?
N14 Ru2 Cl3 96.44(13) . . ?
N14 Ru2 Cl4 89.77(13) . . ?
N10 Ru2 Cl3 91.13(12) . . ?
N10 Ru2 Cl4 95.64(12) . . ?
N10 Ru2 N14 170.71(17) . . ?
N15 Ru2 Cl3 174.59(12) . . ?
N15 Ru2 Cl4 87.47(13) . . ?
N15 Ru2 N11 92.01(17) . . ?
N15 Ru2 N14 78.83(18) . . ?
N15 Ru2 N10 93.84(17) . . ?
C13 N3 Ru1 115.1(3) . . ?
C17 N3 Ru1 126.1(4) . . ?
C17 N3 C13 118.8(4) . . ?
C61 N11 Ru2 115.2(3) . . ?
C65 N11 Ru2 126.6(4) . . ?
C65 N11 C61 118.2(5) . . ?
C37 N6 Ru1 114.7(3) . . ?
C41 N6 Ru1 127.6(3) . . ?
C41 N6 C37 117.7(4) . . ?
C36 N7 Ru1 114.3(3) . . ?
C33 N7 Ru1 126.4(3) . . ?
C33 N7 C36 118.8(4) . . ?
C85 N14 Ru2 115.3(3) . . ?
C89 N14 Ru2 125.9(4) . . ?
C89 N14 C85 118.7(5) . . ?
C60 N10 Ru2 115.0(3) . . ?
C57 N10 Ru2 126.4(4) . . ?
C57 N10 C60 118.0(4) . . ?
C9 N2 Ru1 124.3(4) . . ?
C9 N2 C12 118.7(5) . . ?
C12 N2 Ru1 116.9(3) . . ?
C84 N15 Ru2 117.0(4) . . ?
C81 N15 Ru2 123.7(4) . . ?
C81 N15 C84 119.1(5) . . ?
C18 N4 C19 118.9(5) . . ?
C55 N9 C54 121.0(6) . . ?
C31 N8 C30 121.9(6) . . ?
C42 N5 H5 119.5 . . ?
C42 N5 C43 120.9(5) . . ?
C43 N5 H5 119.5 . . ?
C66 N12 C67 120.1(5) . . ?
N6 C37 C36 115.3(4) . . ?
N6 C37 C38 120.6(5) . . ?
C38 C37 C36 124.1(4) . . ?
C107 N20 C106 117.7(7) . . ?
C108 N20 C107 122.2(7) . . ?
C108 N20 C106 120.1(7) . . ?
N7 C36 C37 115.1(4) . . ?
N7 C36 C35 121.0(5) . . ?
C35 C36 C37 123.9(5) . . ?
C90 N13 C91 118.5(6) . . ?
C61 C62 H62 119.8 . . ?
C63 C62 H62 119.8 . . ?
C63 C62 C61 120.4(5) . . ?
C41 C40 C42 119.5(5) . . ?
C39 C40 C41 118.6(5) . . ?
C39 C40 C42 121.9(5) . . ?
N14 C85 C86 121.6(5) . . ?
N14 C85 C84 114.7(5) . . ?
C86 C85 C84 123.7(5) . . ?
N3 C13 C12 114.8(4) . . ?
N3 C13 C14 120.9(5) . . ?
C14 C13 C12 124.3(5) . . ?
N11 C61 C62 120.6(5) . . ?
N11 C61 C60 115.0(4) . . ?
C62 C61 C60 124.5(5) . . ?
C37 C38 H38 119.9 . . ?
C37 C38 C39 120.2(5) . . ?
C39 C38 H38 119.9 . . ?
N6 C41 C40 123.9(5) . . ?
N6 C41 H41 118.1 . . ?
C40 C41 H41 118.1 . . ?
C33 C32 C31 120.4(5) . . ?
C34 C32 C33 118.3(5) . . ?
C34 C32 C31 121.3(5) . . ?
N2 C9 H9 118.0 . . ?
N2 C9 C8 124.1(5) . . ?
C8 C9 H9 118.0 . . ?
C57 C56 C55 120.8(5) . . ?
C57 C56 C58 118.0(5) . . ?
C58 C56 C55 121.3(5) . . ?
N10 C60 C61 114.9(4) . . ?
N10 C60 C59 121.6(5) . . ?
C59 C60 C61 123.5(5) . . ?
N3 C17 H17 118.7 . . ?
N3 C17 C16 122.6(5) . . ?
C16 C17 H17 118.7 . . ?
C40 C39 C38 119.1(5) . . ?
C40 C39 H39 120.5 . . ?
C38 C39 H39 120.5 . . ?
C36 C35 H35 120.1 . . ?
C34 C35 C36 119.9(5) . . ?
C34 C35 H35 120.1 . . ?
C63 C64 C65 118.2(5) . . ?
C63 C64 C66 121.7(5) . . ?
C65 C64 C66 120.1(5) . . ?
N7 C33 C32 122.7(5) . . ?
N7 C33 H33 118.7 . . ?
C32 C33 H33 118.7 . . ?
C100 N17 C101 117.2(8) . . ?
C102 N17 C100 121.9(8) . . ?
C102 N17 C101 121.0(8) . . ?
C9 C8 C10 118.1(5) . . ?
C9 C8 C7 118.2(6) . . ?
C10 C8 C7 123.7(6) . . ?
N2 C12 C13 114.3(5) . . ?
N2 C12 C11 120.2(5) . . ?
C11 C12 C13 125.5(5) . . ?
C62 C63 H63 120.5 . . ?
C64 C63 C62 119.0(5) . . ?
C64 C63 H63 120.5 . . ?
N14 C89 H89 118.7 . . ?
N14 C89 C88 122.6(5) . . ?
C88 C89 H89 118.7 . . ?
C53 C54 N9 116.6(6) . . ?
C49 C54 N9 125.4(6) . . ?
C49 C54 C53 118.1(6) . . ?
N9 C55 C56 120.7(6) . . ?
N9 C55 H55 119.7 . . ?
C56 C55 H55 119.7 . . ?
C13 C14 H14 120.4 . . ?
C15 C14 C13 119.3(5) . . ?
C15 C14 H14 120.4 . . ?
C32 C34 H34 120.3 . . ?
C35 C34 C32 119.4(5) . . ?
C35 C34 H34 120.3 . . ?
N10 C57 C56 123.2(5) . . ?
N10 C57 H57 118.4 . . ?
C56 C57 H57 118.4 . . ?
C60 C59 H59 120.3 . . ?
C58 C59 C60 119.5(5) . . ?
C58 C59 H59 120.3 . . ?
C7 N1 C6 124.4(6) . . ?
C12 C11 H11 119.9 . . ?
C10 C11 C12 120.2(5) . . ?
C10 C11 H11 119.9 . . ?
C84 C83 H83 120.5 . . ?
C84 C83 C82 119.0(6) . . ?
C82 C83 H83 120.5 . . ?
N5 C42 C40 121.5(5) . . ?
N5 C42 H42 119.3 . . ?
C40 C42 H42 119.3 . . ?
C85 C86 H86 120.2 . . ?
C87 C86 C85 119.5(6) . . ?
C87 C86 H86 120.2 . . ?
N11 C65 C64 123.6(5) . . ?
N11 C65 H65 118.2 . . ?
C64 C65 H65 118.2 . . ?
N8 C31 C32 119.6(6) . . ?
N8 C31 H31 120.2 . . ?
C32 C31 H31 120.2 . . ?
N15 C84 C85 114.0(5) . . ?
N15 C84 C83 121.1(5) . . ?
C83 C84 C85 124.9(5) . . ?
N15 C81 H81 118.5 . . ?
N15 C81 C80 122.9(6) . . ?
C80 C81 H81 118.5 . . ?
C83 C82 H82 120.3 . . ?
C80 C82 C83 119.4(6) . . ?
C80 C82 H82 120.3 . . ?
C56 C58 H58 120.2 . . ?
C59 C58 C56 119.6(5) . . ?
C59 C58 H58 120.2 . . ?
N12 C66 C64 121.4(5) . . ?
N12 C66 H66 119.3 . . ?
C64 C66 H66 119.3 . . ?
C8 C10 H10 120.7 . . ?
C11 C10 C8 118.6(5) . . ?
C11 C10 H10 120.7 . . ?
C81 C80 C82 118.5(6) . . ?
C81 C80 C79 118.2(6) . . ?
C82 C80 C79 123.3(6) . . ?
C79 N16 C78 122.8(7) . . ?
C17 C16 C18 119.3(5) . . ?
C15 C16 C17 118.4(5) . . ?
C15 C16 C18 122.3(5) . . ?
C14 C15 C16 120.0(5) . . ?
C14 C15 H15 120.0 . . ?
C16 C15 H15 120.0 . . ?
N4 C18 C16 120.2(6) . . ?
N4 C18 H18 119.9 . . ?
C16 C18 H18 119.9 . . ?
C29 C30 N8 124.5(5) . . ?
C25 C30 N8 116.8(6) . . ?
C25 C30 C29 118.6(6) . . ?
C103 N19 C104 117.9(9) . . ?
C105 N19 C103 120.9(8) . . ?
C105 N19 C104 121.3(9) . . ?
C48 C43 N5 118.3(6) . . ?
C48 C43 C44 119.8(6) . . ?
C44 C43 N5 121.8(6) . . ?
C20 C19 N4 119.0(6) . . ?
C24 C19 N4 122.2(6) . . ?
C24 C19 C20 118.8(6) . . ?
C86 C87 H87 120.3 . . ?
C86 C87 C88 119.4(5) . . ?
C88 C87 H87 120.3 . . ?
N13 C90 H90 120.2 . . ?
N13 C90 C88 119.6(6) . . ?
C88 C90 H90 120.2 . . ?
C96 C91 N13 122.4(6) . . ?
C96 C91 C92 119.3(6) . . ?
C92 C91 N13 118.1(6) . . ?
C68 C67 N12 118.3(6) . . ?
C72 C67 N12 122.7(6) . . ?
C72 C67 C68 118.9(6) . . ?
C54 C53 H53 119.1 . . ?
C52 C53 C54 121.8(7) . . ?
C52 C53 H53 119.1 . . ?
C89 C88 C90 119.9(6) . . ?
C87 C88 C89 118.1(5) . . ?
C87 C88 C90 122.0(5) . . ?
C8 C7 H7 120.0 . . ?
N1 C7 C8 119.9(6) . . ?
N1 C7 H7 120.0 . . ?
C97 N18 C98 116.5(10) . . ?
C99 N18 C97 121.1(8) . . ?
C99 N18 C98 122.4(10) . . ?
C30 C29 H29 120.2 . . ?
C28 C29 C30 119.5(7) . . ?
C28 C29 H29 120.2 . . ?
C19 C20 H20 119.6 . . ?
C21 C20 C19 120.7(7) . . ?
C21 C20 H20 119.6 . . ?
C25 C26 H26 120.0 . . ?
C27 C26 H26 120.0 . . ?
C27 C26 C25 120.1(7) . . ?
C19 C24 H24 120.3 . . ?
C19 C24 C23 119.4(7) . . ?
C23 C24 H24 120.3 . . ?
C30 C25 H25 119.5 . . ?
C26 C25 C30 121.0(7) . . ?
C26 C25 H25 119.5 . . ?
C54 C49 H49 119.4 . . ?
C54 C49 C50 121.2(7) . . ?
C50 C49 H49 119.4 . . ?
C68 C69 H69 118.9 . . ?
C70 C69 H69 118.9 . . ?
C70 C69 C68 122.2(8) . . ?
C43 C48 H48 119.9 . . ?
C43 C48 C47 120.1(8) . . ?
C47 C48 H48 119.9 . . ?
C20 C21 H21 120.0 . . ?
C20 C21 C22 120.1(7) . . ?
C22 C21 H21 120.0 . . ?
C48 C47 H47 119.2 . . ?
C46 C47 C48 121.6(8) . . ?
C46 C47 H47 119.2 . . ?
C53 C52 H52 120.5 . . ?
C53 C52 C51 118.9(7) . . ?
C51 C52 H52 120.5 . . ?
C29 C28 H28 119.7 . . ?
C27 C28 C29 120.7(7) . . ?
C27 C28 H28 119.7 . . ?
C91 C96 H96 119.9 . . ?
C91 C96 C95 120.2(7) . . ?
C95 C96 H96 119.9 . . ?
C67 C68 H68 120.4 . . ?
C69 C68 C67 119.2(8) . . ?
C69 C68 H68 120.4 . . ?
C69 C70 H70 120.5 . . ?
C69 C70 C71 118.9(7) . . ?
C71 C70 H70 120.5 . . ?
C43 C44 H44 121.1 . . ?
C43 C44 C45 117.8(8) . . ?
C45 C44 H44 121.1 . . ?
C91 C92 H92 120.3 . . ?
C93 C92 C91 119.4(7) . . ?
C93 C92 H92 120.3 . . ?
C1 C6 N1 118.2(7) . . ?
C5 C6 N1 124.0(7) . . ?
C5 C6 C1 117.5(7) . . ?
C47 C46 H46 120.9 . . ?
C45 C46 C47 118.3(7) . . ?
C45 C46 H46 120.9 . . ?
N17 C100 H10G 109.5 . . ?
N17 C100 H10H 109.5 . . ?
N17 C100 H10I 109.5 . . ?
H10G C100 H10H 109.5 . . ?
H10G C100 H10I 109.5 . . ?
H10H C100 H10I 109.5 . . ?
C21 C22 H22 120.0 . . ?
C23 C22 C21 120.1(7) . . ?
C23 C22 H22 120.0 . . ?
C24 C23 H23 119.6 . . ?
C22 C23 C24 120.8(8) . . ?
C22 C23 H23 119.6 . . ?
C93 C94 H94 119.6 . . ?
C95 C94 H94 119.6 . . ?
C95 C94 C93 120.8(7) . . ?
C44 C45 H45 118.8 . . ?
C46 C45 C44 122.4(8) . . ?
C46 C45 H45 118.8 . . ?
C80 C79 H79 120.8 . . ?
N16 C79 C80 118.4(6) . . ?
N16 C79 H79 120.8 . . ?
N20 C107 H10A 109.5 . . ?
N20 C107 H10B 109.5 . . ?
N20 C107 H10C 109.5 . . ?
H10A C107 H10B 109.5 . . ?
H10A C107 H10C 109.5 . . ?
H10B C107 H10C 109.5 . . ?
C92 C93 C94 120.6(7) . . ?
C92 C93 H93 119.7 . . ?
C94 C93 H93 119.7 . . ?
C67 C72 H72 119.9 . . ?
C67 C72 C71 120.2(8) . . ?
C71 C72 H72 119.9 . . ?
C96 C95 H95 120.2 . . ?
C94 C95 C96 119.6(8) . . ?
C94 C95 H95 120.2 . . ?
N20 C108 H108 116.7 . . ?
O4 C108 N20 126.6(8) . . ?
O4 C108 H108 116.7 . . ?
C26 C27 C28 120.0(6) . . ?
C26 C27 H27 120.0 . . ?
C28 C27 H27 120.0 . . ?
C70 C71 C72 120.5(8) . . ?
C70 C71 H71 119.8 . . ?
C72 C71 H71 119.8 . . ?
C52 C51 H51 119.5 . . ?
C52 C51 C50 121.0(7) . . ?
C50 C51 H51 119.5 . . ?
C49 C50 H50 120.5 . . ?
C51 C50 C49 119.0(8) . . ?
C51 C50 H50 120.5 . . ?
C77 C78 N16 118.8(8) . . ?
C73 C78 N16 125.4(8) . . ?
C73 C78 C77 115.3(9) . . ?
C6 C1 H1 120.5 . . ?
C2 C1 C6 119.0(9) . . ?
C2 C1 H1 120.5 . . ?
N19 C103 H10M 109.5 . . ?
N19 C103 H10N 109.5 . . ?
N19 C103 H10O 109.5 . . ?
H10M C103 H10N 109.5 . . ?
H10M C103 H10O 109.5 . . ?
H10N C103 H10O 109.5 . . ?
N18 C97 H97A 109.5 . . ?
N18 C97 H97B 109.5 . . ?
N18 C97 H97C 109.5 . . ?
H97A C97 H97B 109.5 . . ?
H97A C97 H97C 109.5 . . ?
H97B C97 H97C 109.5 . . ?
C1 C2 H2 118.3 . . ?
C3 C2 C1 123.3(10) . . ?
C3 C2 H2 118.3 . . ?
N20 C106 H10D 109.5 . . ?
N20 C106 H10E 109.5 . . ?
N20 C106 H10F 109.5 . . ?
H10D C106 H10E 109.5 . . ?
H10D C106 H10F 109.5 . . ?
H10E C106 H10F 109.5 . . ?
C6 C5 H5A 119.8 . . ?
C6 C5 C4 120.4(8) . . ?
C4 C5 H5A 119.8 . . ?
C2 C3 H3 120.8 . . ?
C2 C3 C4 118.4(9) . . ?
C4 C3 H3 120.8 . . ?
C76 C75 H75 120.7 . . ?
C76 C75 C74 118.6(10) . . ?
C74 C75 H75 120.7 . . ?
N17 C102 H102 116.9 . . ?
O2 C102 N17 126.3(9) . . ?
O2 C102 H102 116.9 . . ?
C78 C77 H77 119.6 . . ?
C78 C77 C76 120.8(10) . . ?
C76 C77 H77 119.6 . . ?
N19 C105 H105 117.8 . . ?
O3 C105 N19 124.5(10) . . ?
O3 C105 H105 117.8 . . ?
N18 C99 H99 117.9 . . ?
O1 C99 N18 124.1(10) . . ?
O1 C99 H99 117.9 . . ?
C75 C76 C77 121.5(12) . . ?
C75 C76 H76 119.3 . . ?
C77 C76 H76 119.3 . . ?
N19 C104 H10P 109.5 . . ?
N19 C104 H10Q 109.5 . . ?
N19 C104 H10R 109.5 . . ?
H10P C104 H10Q 109.5 . . ?
H10P C104 H10R 109.5 . . ?
H10Q C104 H10R 109.5 . . ?
C5 C4 H4 119.6 . . ?
C3 C4 C5 120.8(9) . . ?
C3 C4 H4 119.6 . . ?
N17 C101 H10J 109.5 . . ?
N17 C101 H10K 109.5 . . ?
N17 C101 H10L 109.5 . . ?
H10J C101 H10K 109.5 . . ?
H10J C101 H10L 109.5 . . ?
H10K C101 H10L 109.5 . . ?
N18 C98 H98A 109.5 . . ?
N18 C98 H98B 109.5 . . ?
N18 C98 H98C 109.5 . . ?
H98A C98 H98B 109.5 . . ?
H98A C98 H98C 109.5 . . ?
H98B C98 H98C 109.5 . . ?
C78 C73 H73 119.2 . . ?
C78 C73 C74 121.6(10) . . ?
C74 C73 H73 119.2 . . ?
C75 C74 C73 121.5(10) . . ?
C75 C74 H74 119.2 . . ?
C73 C74 H74 119.2 . . ?

loop_
_geom_bond_atom_site_label_1
_geom_bond_atom_site_label_2
_geom_bond_distance
_geom_bond_site_symmetry_2
_geom_bond_publ_flag
Ru1 Cl2 2.4137(13) . ?
Ru1 Cl1 2.4300(13) . ?
Ru1 N3 2.058(4) . ?
Ru1 N6 2.029(4) . ?
Ru1 N7 2.062(4) . ?
Ru1 N2 2.012(4) . ?
Ru2 Cl3 2.4099(14) . ?
Ru2 Cl4 2.4313(13) . ?
Ru2 N11 2.042(4) . ?
Ru2 N14 2.052(4) . ?
Ru2 N10 2.052(4) . ?
Ru2 N15 2.019(5) . ?
N3 C13 1.359(7) . ?
N3 C17 1.347(6) . ?
N11 C61 1.371(6) . ?
N11 C65 1.332(7) . ?
N6 C37 1.379(6) . ?
N6 C41 1.334(7) . ?
N7 C36 1.356(6) . ?
N7 C33 1.340(6) . ?
N14 C85 1.358(7) . ?
N14 C89 1.341(7) . ?
N10 C60 1.362(6) . ?
N10 C57 1.338(7) . ?
N2 C9 1.335(7) . ?
N2 C12 1.362(7) . ?
N15 C84 1.354(7) . ?
N15 C81 1.347(7) . ?
N4 C18 1.273(7) . ?
N4 C19 1.417(8) . ?
N9 C54 1.417(8) . ?
N9 C55 1.260(7) . ?
N8 C31 1.261(7) . ?
N8 C30 1.417(7) . ?
N5 H5 0.8800 . ?
N5 C42 1.258(7) . ?
N5 C43 1.424(7) . ?
N12 C66 1.266(7) . ?
N12 C67 1.411(8) . ?
C37 C36 1.451(7) . ?
C37 C38 1.386(7) . ?
N20 C107 1.421(9) . ?
N20 C108 1.325(10) . ?
N20 C106 1.468(10) . ?
C36 C35 1.395(7) . ?
N13 C90 1.265(7) . ?
N13 C91 1.418(8) . ?
C62 H62 0.9500 . ?
C62 C61 1.392(7) . ?
C62 C63 1.381(8) . ?
C40 C41 1.385(7) . ?
C40 C39 1.368(8) . ?
C40 C42 1.463(7) . ?
C85 C86 1.391(8) . ?
C85 C84 1.466(8) . ?
C13 C12 1.453(7) . ?
C13 C14 1.407(7) . ?
C61 C60 1.456(7) . ?
C38 H38 0.9500 . ?
C38 C39 1.386(8) . ?
C41 H41 0.9500 . ?
C32 C33 1.400(7) . ?
C32 C34 1.380(8) . ?
C32 C31 1.458(7) . ?
C9 H9 0.9500 . ?
C9 C8 1.367(8) . ?
C56 C55 1.457(8) . ?
C56 C57 1.385(7) . ?
C56 C58 1.398(8) . ?
C60 C59 1.391(7) . ?
C17 H17 0.9500 . ?
C17 C16 1.388(7) . ?
C39 H39 0.9500 . ?
C35 H35 0.9500 . ?
C35 C34 1.376(7) . ?
C64 C63 1.376(8) . ?
C64 C65 1.397(8) . ?
C64 C66 1.461(8) . ?
C33 H33 0.9500 . ?
N17 C100 1.425(10) . ?
N17 C102 1.321(11) . ?
N17 C101 1.450(11) . ?
C8 C10 1.393(9) . ?
C8 C7 1.494(9) . ?
C12 C11 1.389(8) . ?
C63 H63 0.9500 . ?
C89 H89 0.9500 . ?
C89 C88 1.400(7) . ?
C54 C53 1.389(9) . ?
C54 C49 1.367(10) . ?
C55 H55 0.9500 . ?
C14 H14 0.9500 . ?
C14 C15 1.370(8) . ?
C34 H34 0.9500 . ?
C57 H57 0.9500 . ?
C59 H59 0.9500 . ?
C59 C58 1.362(8) . ?
N1 C7 1.240(9) . ?
N1 C6 1.433(9) . ?
C11 H11 0.9500 . ?
C11 C10 1.388(8) . ?
C83 H83 0.9500 . ?
C83 C84 1.384(8) . ?
C83 C82 1.404(9) . ?
C42 H42 0.9500 . ?
C86 H86 0.9500 . ?
C86 C87 1.376(9) . ?
C65 H65 0.9500 . ?
C31 H31 0.9500 . ?
C81 H81 0.9500 . ?
C81 C80 1.373(9) . ?
C82 H82 0.9500 . ?
C82 C80 1.381(9) . ?
C58 H58 0.9500 . ?
C66 H66 0.9500 . ?
O4 C108 1.220(10) . ?
C10 H10 0.9500 . ?
C80 C79 1.488(9) . ?
N16 C79 1.262(9) . ?
N16 C78 1.434(9) . ?
C16 C15 1.385(8) . ?
C16 C18 1.464(8) . ?
C15 H15 0.9500 . ?
C18 H18 0.9500 . ?
C30 C29 1.399(9) . ?
C30 C25 1.380(9) . ?
N19 C103 1.430(11) . ?
N19 C105 1.327(12) . ?
N19 C104 1.456(11) . ?
C43 C48 1.375(10) . ?
C43 C44 1.389(10) . ?
C19 C20 1.403(9) . ?
C19 C24 1.377(9) . ?
C87 H87 0.9500 . ?
C87 C88 1.395(9) . ?
C90 H90 0.9500 . ?
C90 C88 1.470(8) . ?
C91 C96 1.374(10) . ?
C91 C92 1.412(9) . ?
C67 C68 1.389(9) . ?
C67 C72 1.380(10) . ?
C53 H53 0.9500 . ?
C53 C52 1.368(9) . ?
C7 H7 0.9500 . ?
N18 C97 1.446(12) . ?
N18 C99 1.358(13) . ?
N18 C98 1.477(13) . ?
C29 H29 0.9500 . ?
C29 C28 1.378(9) . ?
O3 C105 1.223(12) . ?
O2 C102 1.240(11) . ?
C20 H20 0.9500 . ?
C20 C21 1.354(9) . ?
C26 H26 0.9500 . ?
C26 C25 1.374(9) . ?
C26 C27 1.364(11) . ?
C24 H24 0.9500 . ?
C24 C23 1.401(9) . ?
O1 C99 1.208(12) . ?
C25 H25 0.9500 . ?
C49 H49 0.9500 . ?
C49 C50 1.387(10) . ?
C69 H69 0.9500 . ?
C69 C68 1.380(10) . ?
C69 C70 1.351(12) . ?
C48 H48 0.9500 . ?
C48 C47 1.382(10) . ?
C21 H21 0.9500 . ?
C21 C22 1.390(11) . ?
C47 H47 0.9500 . ?
C47 C46 1.361(12) . ?
C52 H52 0.9500 . ?
C52 C51 1.369(11) . ?
C28 H28 0.9500 . ?
C28 C27 1.374(11) . ?
C96 H96 0.9500 . ?
C96 C95 1.398(10) . ?
C68 H68 0.9500 . ?
C70 H70 0.9500 . ?
C70 C71 1.373(12) . ?
C44 H44 0.9500 . ?
C44 C45 1.407(10) . ?
C92 H92 0.9500 . ?
C92 C93 1.370(10) . ?
C6 C1 1.380(11) . ?
C6 C5 1.371(10) . ?
C46 H46 0.9500 . ?
C46 C45 1.360(12) . ?
C100 H10G 0.9800 . ?
C100 H10H 0.9800 . ?
C100 H10I 0.9800 . ?
C22 H22 0.9500 . ?
C22 C23 1.345(10) . ?
C23 H23 0.9500 . ?
C94 H94 0.9500 . ?
C94 C93 1.372(11) . ?
C94 C95 1.365(10) . ?
C45 H45 0.9500 . ?
C79 H79 0.9500 . ?
C107 H10A 0.9800 . ?
C107 H10B 0.9800 . ?
C107 H10C 0.9800 . ?
C93 H93 0.9500 . ?
C72 H72 0.9500 . ?
C72 C71 1.387(10) . ?
C95 H95 0.9500 . ?
C108 H108 0.9500 . ?
C27 H27 0.9500 . ?
C71 H71 0.9500 . ?
C51 H51 0.9500 . ?
C51 C50 1.377(11) . ?
C50 H50 0.9500 . ?
C78 C77 1.377(12) . ?
C78 C73 1.336(12) . ?
C1 H1 0.9500 . ?
C1 C2 1.362(11) . ?
C103 H10M 0.9800 . ?
C103 H10N 0.9800 . ?
C103 H10O 0.9800 . ?
C97 H97A 0.9800 . ?
C97 H97B 0.9800 . ?
C97 H97C 0.9800 . ?
C2 H2 0.9500 . ?
C2 C3 1.331(13) . ?
C106 H10D 0.9800 . ?
C106 H10E 0.9800 . ?
C106 H10F 0.9800 . ?
C5 H5A 0.9500 . ?
C5 C4 1.382(11) . ?
C3 H3 0.9500 . ?
C3 C4 1.337(12) . ?
C75 H75 0.9500 . ?
C75 C76 1.302(14) . ?
C75 C74 1.309(14) . ?
C102 H102 0.9500 . ?
C77 H77 0.9500 . ?
C77 C76 1.386(13) . ?
C105 H105 0.9500 . ?
C99 H99 0.9500 . ?
C76 H76 0.9500 . ?
C104 H10P 0.9800 . ?
C104 H10Q 0.9800 . ?
C104 H10R 0.9800 . ?
C4 H4 0.9500 . ?
C101 H10J 0.9800 . ?
C101 H10K 0.9800 . ?
C101 H10L 0.9800 . ?
C98 H98A 0.9800 . ?
C98 H98B 0.9800 . ?
C98 H98C 0.9800 . ?
C73 H73 0.9500 . ?
C73 C74 1.386(13) . ?
C74 H74 0.9500 . ?

loop_
_geom_torsion_atom_site_label_1
_geom_torsion_atom_site_label_2
_geom_torsion_atom_site_label_3
_geom_torsion_atom_site_label_4
_geom_torsion
_geom_torsion_site_symmetry_1
_geom_torsion_site_symmetry_2
_geom_torsion_site_symmetry_3
_geom_torsion_site_symmetry_4
_geom_torsion_publ_flag
Ru1 N3 C13 C12 -4.2(6) . . . . ?
Ru1 N3 C13 C14 175.5(4) . . . . ?
Ru1 N3 C17 C16 -176.3(4) . . . . ?
Ru1 N6 C37 C36 0.1(6) . . . . ?
Ru1 N6 C37 C38 179.3(4) . . . . ?
Ru1 N6 C41 C40 -179.9(4) . . . . ?
Ru1 N7 C36 C37 -10.6(6) . . . . ?
Ru1 N7 C36 C35 169.8(4) . . . . ?
Ru1 N7 C33 C32 -168.0(4) . . . . ?
Ru1 N2 C9 C8 -177.1(4) . . . . ?
Ru1 N2 C12 C13 -1.5(6) . . . . ?
Ru1 N2 C12 C11 178.5(4) . . . . ?
Ru2 N11 C61 C62 179.8(4) . . . . ?
Ru2 N11 C61 C60 0.2(6) . . . . ?
Ru2 N11 C65 C64 179.1(4) . . . . ?
Ru2 N14 C85 C86 175.9(4) . . . . ?
Ru2 N14 C85 C84 -3.7(6) . . . . ?
Ru2 N14 C89 C88 -176.1(4) . . . . ?
Ru2 N10 C60 C61 -9.2(6) . . . . ?
Ru2 N10 C60 C59 169.6(4) . . . . ?
Ru2 N10 C57 C56 -168.3(4) . . . . ?
Ru2 N15 C84 C85 -1.6(6) . . . . ?
Ru2 N15 C84 C83 177.7(4) . . . . ?
Ru2 N15 C81 C80 -176.4(4) . . . . ?
N3 C13 C12 N2 3.8(7) . . . . ?
N3 C13 C12 C11 -176.2(5) . . . . ?
N3 C13 C14 C15 1.0(8) . . . . ?
N3 C17 C16 C15 1.3(8) . . . . ?
N3 C17 C16 C18 -179.2(5) . . . . ?
N11 C61 C60 N10 5.9(7) . . . . ?
N11 C61 C60 C59 -172.9(5) . . . . ?
N6 C37 C36 N7 7.1(7) . . . . ?
N6 C37 C36 C35 -173.3(5) . . . . ?
N6 C37 C38 C39 0.5(8) . . . . ?
N7 C36 C35 C34 -0.2(8) . . . . ?
N14 C85 C86 C87 0.8(9) . . . . ?
N14 C85 C84 N15 3.5(7) . . . . ?
N14 C85 C84 C83 -175.8(5) . . . . ?
N14 C89 C88 C87 0.0(9) . . . . ?
N14 C89 C88 C90 -179.0(5) . . . . ?
N10 C60 C59 C58 0.3(8) . . . . ?
N2 C9 C8 C10 -0.1(9) . . . . ?
N2 C9 C8 C7 177.3(5) . . . . ?
N2 C12 C11 C10 -2.0(8) . . . . ?
N15 C81 C80 C82 -0.6(9) . . . . ?
N15 C81 C80 C79 177.7(6) . . . . ?
N4 C19 C20 C21 -179.3(6) . . . . ?
N4 C19 C24 C23 176.9(6) . . . . ?
N9 C54 C53 C52 179.5(6) . . . . ?
N9 C54 C49 C50 -179.4(7) . . . . ?
N8 C30 C29 C28 -179.7(6) . . . . ?
N8 C30 C25 C26 -179.9(6) . . . . ?
N5 C43 C48 C47 -178.5(6) . . . . ?
N5 C43 C44 C45 177.0(6) . . . . ?
N12 C67 C68 C69 179.4(6) . . . . ?
N12 C67 C72 C71 178.3(7) . . . . ?
C37 N6 C41 C40 0.3(8) . . . . ?
C37 C36 C35 C34 -179.8(5) . . . . ?
C37 C38 C39 C40 0.3(8) . . . . ?
C36 N7 C33 C32 2.7(8) . . . . ?
C36 C37 C38 C39 179.7(5) . . . . ?
C36 C35 C34 C32 1.8(9) . . . . ?
N13 C90 C88 C89 176.6(6) . . . . ?
N13 C90 C88 C87 -2.4(10) . . . . ?
N13 C91 C96 C95 177.0(6) . . . . ?
N13 C91 C92 C93 -178.8(7) . . . . ?
C62 C61 C60 N10 -173.6(5) . . . . ?
C62 C61 C60 C59 7.6(9) . . . . ?
C85 N14 C89 C88 2.2(8) . . . . ?
C85 C86 C87 C88 1.4(9) . . . . ?
C13 N3 C17 C16 0.5(8) . . . . ?
C13 C12 C11 C10 178.0(5) . . . . ?
C13 C14 C15 C16 0.9(9) . . . . ?
C61 N11 C65 C64 -1.3(8) . . . . ?
C61 C62 C63 C64 0.7(9) . . . . ?
C61 C60 C59 C58 179.0(5) . . . . ?
C38 C37 C36 N7 -172.2(5) . . . . ?
C38 C37 C36 C35 7.4(9) . . . . ?
C41 N6 C37 C36 179.9(5) . . . . ?
C41 N6 C37 C38 -0.8(7) . . . . ?
C41 C40 C39 C38 -0.7(8) . . . . ?
C41 C40 C42 N5 -175.3(6) . . . . ?
C9 N2 C12 C13 -177.7(5) . . . . ?
C9 N2 C12 C11 2.3(8) . . . . ?
C9 C8 C10 C11 0.3(9) . . . . ?
C9 C8 C7 N1 11.4(10) . . . . ?
C60 N10 C57 C56 2.3(8) . . . . ?
C60 C59 C58 C56 1.2(9) . . . . ?
C17 N3 C13 C12 178.6(5) . . . . ?
C17 N3 C13 C14 -1.7(7) . . . . ?
C17 C16 C15 C14 -1.9(9) . . . . ?
C17 C16 C18 N4 177.6(6) . . . . ?
C39 C40 C41 N6 0.5(9) . . . . ?
C39 C40 C42 N5 4.5(9) . . . . ?
C33 N7 C36 C37 177.6(5) . . . . ?
C33 N7 C36 C35 -2.1(8) . . . . ?
C33 C32 C34 C35 -1.2(8) . . . . ?
C33 C32 C31 N8 -172.9(6) . . . . ?
C12 N2 C9 C8 -1.2(8) . . . . ?
C12 C13 C14 C15 -179.3(5) . . . . ?
C12 C11 C10 C8 0.7(9) . . . . ?
C63 C62 C61 N11 0.2(8) . . . . ?
C63 C62 C61 C60 179.7(5) . . . . ?
C63 C64 C65 N11 2.2(9) . . . . ?
C63 C64 C66 N12 3.9(9) . . . . ?
C89 N14 C85 C86 -2.6(8) . . . . ?
C89 N14 C85 C84 177.8(5) . . . . ?
C54 N9 C55 C56 -178.5(6) . . . . ?
C54 C53 C52 C51 0.1(11) . . . . ?
C54 C49 C50 C51 -0.6(11) . . . . ?
C55 N9 C54 C53 -159.2(6) . . . . ?
C55 N9 C54 C49 22.5(10) . . . . ?
C55 C56 C57 N10 179.7(5) . . . . ?
C55 C56 C58 C59 178.6(5) . . . . ?
C14 C13 C12 N2 -176.0(5) . . . . ?
C14 C13 C12 C11 4.0(9) . . . . ?
C34 C32 C33 N7 -1.1(8) . . . . ?
C34 C32 C31 N8 6.0(9) . . . . ?
C57 N10 C60 C61 179.2(5) . . . . ?
C57 N10 C60 C59 -2.0(8) . . . . ?
C57 C56 C55 N9 -178.8(6) . . . . ?
C57 C56 C58 C59 -1.0(9) . . . . ?
N1 C6 C1 C2 178.9(9) . . . . ?
N1 C6 C5 C4 -177.4(9) . . . . ?
C83 C82 C80 C81 1.0(10) . . . . ?
C83 C82 C80 C79 -177.2(6) . . . . ?
C42 N5 C43 C48 -144.4(6) . . . . ?
C42 N5 C43 C44 37.9(9) . . . . ?
C42 C40 C41 N6 -179.7(5) . . . . ?
C42 C40 C39 C38 179.5(5) . . . . ?
C86 C85 C84 N15 -176.1(5) . . . . ?
C86 C85 C84 C83 4.7(9) . . . . ?
C86 C87 C88 C89 -1.8(9) . . . . ?
C86 C87 C88 C90 177.2(6) . . . . ?
C65 N11 C61 C62 0.2(8) . . . . ?
C65 N11 C61 C60 -179.4(5) . . . . ?
C65 C64 C63 C62 -1.8(8) . . . . ?
C65 C64 C66 N12 -175.2(6) . . . . ?
C31 N8 C30 C29 18.3(10) . . . . ?
C31 N8 C30 C25 -164.1(6) . . . . ?
C31 C32 C33 N7 177.8(5) . . . . ?
C31 C32 C34 C35 179.9(5) . . . . ?
C84 N15 C81 C80 -0.8(8) . . . . ?
C84 C85 C86 C87 -179.6(6) . . . . ?
C84 C83 C82 C80 -0.1(10) . . . . ?
C81 N15 C84 C85 -177.5(5) . . . . ?
C81 N15 C84 C83 1.8(8) . . . . ?
C81 C80 C79 N16 9.4(10) . . . . ?
C82 C83 C84 N15 -1.3(9) . . . . ?
C82 C83 C84 C85 177.9(6) . . . . ?
C82 C80 C79 N16 -172.4(7) . . . . ?
C58 C56 C55 N9 1.7(9) . . . . ?
C58 C56 C57 N10 -0.8(9) . . . . ?
C66 N12 C67 C68 -142.2(6) . . . . ?
C66 N12 C67 C72 41.8(9) . . . . ?
C66 C64 C63 C62 179.1(5) . . . . ?
C66 C64 C65 N11 -178.7(5) . . . . ?
C10 C8 C7 N1 -171.4(7) . . . . ?
N16 C78 C77 C76 -178.1(10) . . . . ?
N16 C78 C73 C74 -179.5(12) . . . . ?
C15 C16 C18 N4 -3.0(9) . . . . ?
C18 N4 C19 C20 -139.1(6) . . . . ?
C18 N4 C19 C24 44.1(9) . . . . ?
C18 C16 C15 C14 178.6(5) . . . . ?
C30 N8 C31 C32 179.6(5) . . . . ?
C30 C29 C28 C27 -1.4(11) . . . . ?
C43 N5 C42 C40 -177.5(5) . . . . ?
C43 C48 C47 C46 1.0(11) . . . . ?
C43 C44 C45 C46 2.0(11) . . . . ?
C19 N4 C18 C16 -178.7(5) . . . . ?
C19 C20 C21 C22 2.8(11) . . . . ?
C19 C24 C23 C22 1.7(11) . . . . ?
C90 N13 C91 C96 43.7(10) . . . . ?
C90 N13 C91 C92 -140.1(7) . . . . ?
C91 N13 C90 C88 -179.4(6) . . . . ?
C91 C96 C95 C94 0.3(11) . . . . ?
C91 C92 C93 C94 3.1(12) . . . . ?
C67 N12 C66 C64 -176.3(5) . . . . ?
C67 C72 C71 C70 0.1(12) . . . . ?
C53 C54 C49 C50 2.3(11) . . . . ?
C53 C52 C51 C50 1.7(11) . . . . ?
C7 C8 C10 C11 -176.9(6) . . . . ?
C7 N1 C6 C1 174.3(8) . . . . ?
C7 N1 C6 C5 0.4(13) . . . . ?
C29 C30 C25 C26 -2.2(10) . . . . ?
C29 C28 C27 C26 -0.7(12) . . . . ?
C20 C19 C24 C23 0.1(10) . . . . ?
C20 C21 C22 C23 -1.0(11) . . . . ?
C24 C19 C20 C21 -2.3(10) . . . . ?
C25 C30 C29 C28 2.8(10) . . . . ?
C25 C26 C27 C28 1.3(12) . . . . ?
C49 C54 C53 C52 -2.1(10) . . . . ?
C69 C70 C71 C72 -0.5(12) . . . . ?
C48 C43 C44 C45 -0.6(10) . . . . ?
C48 C47 C46 C45 0.4(12) . . . . ?
C21 C22 C23 C24 -1.3(11) . . . . ?
C47 C46 C45 C44 -1.9(12) . . . . ?
C52 C51 C50 C49 -1.5(12) . . . . ?
C96 C91 C92 C93 -2.4(11) . . . . ?
C68 C67 C72 C71 2.4(11) . . . . ?
C68 C69 C70 C71 -1.6(12) . . . . ?
C70 C69 C68 C67 4.1(11) . . . . ?
C44 C43 C48 C47 -0.8(10) . . . . ?
C92 C91 C96 C95 0.7(11) . . . . ?
C6 N1 C7 C8 -173.0(6) . . . . ?
C6 C1 C2 C3 0.7(18) . . . . ?
C6 C5 C4 C3 -4.4(17) . . . . ?
C100 N17 C102 O2 -0.4(15) . . . . ?
C79 N16 C78 C77 165.6(9) . . . . ?
C79 N16 C78 C73 -5.6(15) . . . . ?
C107 N20 C108 O4 -2.0(14) . . . . ?
C93 C94 C95 C96 0.3(11) . . . . ?
C72 C67 C68 C69 -4.4(10) . . . . ?
C95 C94 C93 C92 -2.0(12) . . . . ?
C27 C26 C25 C30 0.1(11) . . . . ?
C78 N16 C79 C80 -175.7(7) . . . . ?
C78 C77 C76 C75 -2.0(19) . . . . ?
C78 C73 C74 C75 -4(3) . . . . ?
C1 C6 C5 C4 8.6(14) . . . . ?
C1 C2 C3 C4 3.7(19) . . . . ?
C103 N19 C105 O3 -1.4(14) . . . . ?
C97 N18 C99 O1 -2.0(14) . . . . ?
C2 C3 C4 C5 -1.8(17) . . . . ?
C106 N20 C108 O4 179.2(9) . . . . ?
C5 C6 C1 C2 -6.8(15) . . . . ?
C77 C78 C73 C74 9(2) . . . . ?
C76 C75 C74 C73 -4(2) . . . . ?
C104 N19 C105 O3 179.7(9) . . . . ?
C101 N17 C102 O2 179.6(10) . . . . ?
C98 N18 C99 O1 178.1(10) . . . . ?
C73 C78 C77 C76 -5.9(17) . . . . ?
C74 C75 C76 C77 7(2) . . . . ?
